data_7105463
loop_
_publ_author_name
'Witulski, Bernhard'
'Schweikert, Torsten'
'Schollmeyer, Dieter'
'Nemkovich, Nicolai A'

_publ_section_title
;
 Synthesis and molecular properties of donor-pi-spacer-acceptor
 ynamides with up to four conjugated alkyne units.
;
_journal_issue 17
_journal_name_full 'Chemical communications (Cambridge, England)'
_journal_page_first 2953
_journal_page_last 2955
_journal_paper_doi 10.1039/b919275a
_journal_volume 46
_journal_year 2010
_chemical_formula_sum 'C26 H18 N2 O4 S'
_chemical_formula_weight 454.48
_chemical_name_systematic
;
?
;
_space_group_IT_number 2
_symmetry_cell_setting triclinic
_symmetry_space_group_name_Hall '-P 1'
_symmetry_space_group_name_H-M 'P -1'
_atom_sites_solution_hydrogens geom
_atom_sites_solution_primary direct
_atom_sites_solution_secondary difmap
_audit_creation_method SHELXL-97
_cell_angle_alpha 82.132(9)
_cell_angle_beta 81.809(9)
_cell_angle_gamma 76.056(9)
_cell_formula_units_Z 2
_cell_length_a 7.6370(11)
_cell_length_b 7.8133(11)
_cell_length_c 19.483(3)
_cell_measurement_reflns_used 2892
_cell_measurement_temperature 193(2)
_cell_measurement_theta_max 27.4
_cell_measurement_theta_min 2.7
_cell_volume 1110.4(3)
_computing_cell_refinement 'Enraf Nonius Software V5'
_computing_data_collection 'Enraf Nonius Software V5'
_computing_data_reduction 'Corinc (Dr\"ager, 1971)'
_computing_structure_refinement 'SHELXL-97 (Sheldrick, 1997)'
_computing_structure_solution 'SIR-92 (Altomare, 1994)'
_diffrn_ambient_temperature 193(2)
_diffrn_measured_fraction_theta_full 0.979
_diffrn_measured_fraction_theta_max 0.979
_diffrn_measurement_device '\k-geometry diffractometer'
_diffrn_measurement_device_type 'SMART CCD'
_diffrn_measurement_method 'CCD scan'
_diffrn_radiation_monochromator graphite
_diffrn_radiation_type MoK\a
_diffrn_radiation_wavelength 0.71069
_diffrn_reflns_av_R_equivalents 0.0814
_diffrn_reflns_av_sigmaI/netI 0.0871
_diffrn_reflns_limit_h_max 10
_diffrn_reflns_limit_h_min -10
_diffrn_reflns_limit_k_max 6
_diffrn_reflns_limit_k_min -10
_diffrn_reflns_limit_l_max 25
_diffrn_reflns_limit_l_min -25
_diffrn_reflns_number 12989
_diffrn_reflns_theta_full 28.32
_diffrn_reflns_theta_max 28.32
_diffrn_reflns_theta_min 2.77
_diffrn_source 'sealed tube'
_exptl_absorpt_coefficient_mu 0.182
_exptl_absorpt_correction_T_max 1.3
_exptl_absorpt_correction_T_min 0.7
_exptl_absorpt_correction_type empirical
_exptl_absorpt_process_details 'MULABS (Blessing)'
_exptl_crystal_colour 'light yellow'
_exptl_crystal_density_diffrn 1.359
_exptl_crystal_density_method 'not measured'
_exptl_crystal_description plate
_exptl_crystal_F_000 472
_exptl_crystal_size_max 0.95
_exptl_crystal_size_mid 0.72
_exptl_crystal_size_min 0.10
_refine_diff_density_max 0.367
_refine_diff_density_min -0.383
_refine_diff_density_rms 0.054
_refine_ls_extinction_method none
_refine_ls_goodness_of_fit_ref 0.891
_refine_ls_hydrogen_treatment refU
_refine_ls_matrix_type full
_refine_ls_number_parameters 313
_refine_ls_number_reflns 5423
_refine_ls_number_restraints 0
_refine_ls_restrained_S_all 0.891
_refine_ls_R_factor_all 0.0943
_refine_ls_R_factor_gt 0.0538
_refine_ls_shift/su_max 0.000
_refine_ls_shift/su_mean 0.000
_refine_ls_structure_factor_coef Fsqd
_refine_ls_weighting_details 'calc w=1/[\s^2^(Fo^2^)+(0.0648P)^2^+0.0000P] where P=(Fo^2^+2Fc^2^)/3'
_refine_ls_weighting_scheme calc
_refine_ls_wR_factor_obs 0.1222
_refine_ls_wR_factor_ref 0.1342
_reflns_number_gt 3181
_reflns_number_total 5423
_reflns_threshold_expression >2sigma(I)
_cod_data_source_file b919275a.txt
_cod_data_source_block tos460
_cod_database_code 7105463

loop_
_symmetry_equiv_pos_as_xyz
'x, y, z'
'-x, -y, -z'

loop_
_atom_site_label
_atom_site_type_symbol
_atom_site_fract_x
_atom_site_fract_y
_atom_site_fract_z
_atom_site_U_iso_or_equiv
_atom_site_adp_type
_atom_site_occupancy
_atom_site_symmetry_multiplicity
_atom_site_calc_flag
_atom_site_refinement_flags
_atom_site_disorder_assembly
_atom_site_disorder_group
N1 N 0.4657(2) 0.0777(2) 0.22824(9) 0.0354(4) Uani 1 1 d . . .
C2 C 0.2984(3) 0.1002(2) 0.26282(11) 0.0377(5) Uani 1 1 d . . .
C3 C 0.1492(3) 0.1183(3) 0.29514(12) 0.0414(5) Uani 1 1 d . . .
C4 C -0.0165(3) 0.1448(3) 0.33382(12) 0.0428(5) Uani 1 1 d . . .
C5 C -0.1622(3) 0.1696(3) 0.36927(12) 0.0431(5) Uani 1 1 d . . .
C6 C -0.3268(3) 0.2003(3) 0.40958(12) 0.0436(5) Uani 1 1 d . . .
C7 C -0.4696(3) 0.2267(3) 0.44589(12) 0.0444(5) Uani 1 1 d . . .
C8 C -0.6402(3) 0.2570(3) 0.48949(11) 0.0393(5) Uani 1 1 d . . .
C9 C -0.7852(3) 0.1981(3) 0.47179(13) 0.0491(6) Uani 1 1 d . . .
H9 H -0.7697 0.1375 0.4315 0.058(7) Uiso 1 1 calc R . .
C10 C -0.9509(3) 0.2277(3) 0.51257(13) 0.0503(6) Uani 1 1 d . . .
H10 H -1.0501 0.1887 0.5006 0.053(7) Uiso 1 1 calc R . .
C11 C -0.9692(3) 0.3147(3) 0.57093(11) 0.0406(5) Uani 1 1 d . . .
C12 C -0.8301(3) 0.3751(3) 0.58963(12) 0.0432(5) Uani 1 1 d . . .
H12 H -0.8472 0.4364 0.6298 0.043(6) Uiso 1 1 calc R . .
C13 C -0.6644(3) 0.3448(3) 0.54875(12) 0.0418(5) Uani 1 1 d . . .
H13 H -0.5662 0.3844 0.5613 0.044(6) Uiso 1 1 calc R . .
N14 N -1.1468(3) 0.3456(3) 0.61408(11) 0.0552(5) Uani 1 1 d . . .
O15 O -1.1702(3) 0.4404(3) 0.66087(11) 0.0835(7) Uani 1 1 d . . .
O16 O -1.2616(2) 0.2736(3) 0.60055(10) 0.0753(6) Uani 1 1 d . . .
S17 S 0.48656(7) 0.13972(6) 0.14182(3) 0.03520(16) Uani 1 1 d . . .
O18 O 0.67773(19) 0.10654(18) 0.12251(8) 0.0440(4) Uani 1 1 d . . .
O19 O 0.3741(2) 0.31390(17) 0.13225(8) 0.0471(4) Uani 1 1 d . . .
C20 C 0.3905(3) -0.0043(2) 0.10512(10) 0.0321(5) Uani 1 1 d . . .
C21 C 0.2065(3) 0.0407(3) 0.09980(11) 0.0387(5) Uani 1 1 d . . .
H21 H 0.1341 0.1492 0.1146 0.048(6) Uiso 1 1 calc R . .
C22 C 0.1289(3) -0.0742(3) 0.07264(11) 0.0411(5) Uani 1 1 d . . .
H22 H 0.0019 -0.0444 0.0694 0.044(6) Uiso 1 1 calc R . .
C23 C 0.2335(3) -0.2329(3) 0.04997(11) 0.0384(5) Uani 1 1 d . . .
C24 C 0.4183(3) -0.2745(3) 0.05630(11) 0.0399(5) Uani 1 1 d . . .
H24 H 0.4910 -0.3828 0.0415 0.053(7) Uiso 1 1 calc R . .
C25 C 0.4989(3) -0.1634(3) 0.08335(11) 0.0381(5) Uani 1 1 d . . .
H25 H 0.6255 -0.1938 0.0872 0.036(5) Uiso 1 1 calc R . .
C26 C 0.1484(3) -0.3554(3) 0.01882(13) 0.0488(6) Uani 1 1 d . . .
H26A H 0.0180 -0.3047 0.0185 0.078(5) Uiso 1 1 calc R . .
H26B H 0.1671 -0.4712 0.0468 0.078(5) Uiso 1 1 calc R . .
H26C H 0.2050 -0.3700 -0.0291 0.078(5) Uiso 1 1 calc R . .
C27 C 0.6249(3) -0.0308(3) 0.26297(12) 0.0401(5) Uani 1 1 d . . .
H27A H 0.5919 -0.0375 0.3141 0.048(4) Uiso 1 1 calc R . .
H27B H 0.7267 0.0301 0.2515 0.048(4) Uiso 1 1 calc R . .
C28 C 0.6886(3) -0.2170(2) 0.24208(11) 0.0335(5) Uani 1 1 d . . .
C29 C 0.5693(3) -0.3290(3) 0.24943(12) 0.0434(5) Uani 1 1 d . . .
H29 H 0.4466 -0.2886 0.2682 0.050(7) Uiso 1 1 calc R . .
C30 C 0.6272(4) -0.4979(3) 0.22968(14) 0.0583(7) Uani 1 1 d . . .
H30 H 0.5442 -0.5730 0.2345 0.066(8) Uiso 1 1 calc R . .
C31 C 0.8039(4) -0.5578(3) 0.20319(15) 0.0660(8) Uani 1 1 d . . .
H31 H 0.8427 -0.6741 0.1893 0.091(10) Uiso 1 1 calc R . .
C32 C 0.9260(4) -0.4512(4) 0.19652(14) 0.0658(8) Uani 1 1 d . . .
H32 H 1.0491 -0.4942 0.1788 0.071(8) Uiso 1 1 calc R . .
C33 C 0.8677(3) -0.2793(3) 0.21597(12) 0.0481(6) Uani 1 1 d . . .
H33 H 0.9513 -0.2048 0.2112 0.049(7) Uiso 1 1 calc R . .

loop_
_atom_site_aniso_label
_atom_site_aniso_U_11
_atom_site_aniso_U_22
_atom_site_aniso_U_33
_atom_site_aniso_U_23
_atom_site_aniso_U_13
_atom_site_aniso_U_12
N1 0.0317(9) 0.0358(9) 0.0367(10) -0.0099(7) 0.0003(8) -0.0026(7)
C2 0.0406(13) 0.0331(11) 0.0382(13) -0.0110(9) -0.0009(10) -0.0039(9)
C3 0.0379(13) 0.0477(12) 0.0362(13) -0.0092(10) -0.0013(10) -0.0043(10)
C4 0.0433(13) 0.0484(13) 0.0392(13) -0.0123(10) -0.0047(11) -0.0108(10)
C5 0.0384(13) 0.0528(13) 0.0395(13) -0.0123(10) -0.0013(11) -0.0106(10)
C6 0.0370(13) 0.0536(13) 0.0437(14) -0.0123(10) -0.0029(11) -0.0142(10)
C7 0.0382(13) 0.0529(13) 0.0435(14) -0.0085(10) -0.0021(11) -0.0123(10)
C8 0.0326(12) 0.0470(12) 0.0371(13) -0.0017(10) -0.0004(10) -0.0104(9)
C9 0.0417(14) 0.0703(16) 0.0402(14) -0.0151(12) -0.0014(11) -0.0189(12)
C10 0.0398(13) 0.0713(16) 0.0461(15) -0.0054(12) -0.0080(12) -0.0237(12)
C11 0.0298(11) 0.0537(13) 0.0350(13) 0.0051(10) -0.0006(10) -0.0102(9)
C12 0.0379(13) 0.0549(13) 0.0383(13) -0.0080(10) -0.0019(10) -0.0131(10)
C13 0.0300(12) 0.0536(13) 0.0457(14) -0.0069(10) -0.0046(10) -0.0156(10)
N14 0.0359(12) 0.0847(15) 0.0431(13) 0.0012(11) -0.0017(10) -0.0164(11)
O15 0.0536(12) 0.1331(18) 0.0689(15) -0.0403(13) 0.0193(11) -0.0294(12)
O16 0.0373(10) 0.1292(17) 0.0664(13) -0.0096(11) 0.0004(9) -0.0361(11)
S17 0.0353(3) 0.0298(3) 0.0373(3) -0.0040(2) 0.0020(2) -0.0046(2)
O18 0.0368(9) 0.0463(8) 0.0459(10) -0.0053(7) 0.0059(7) -0.0097(7)
O19 0.0540(10) 0.0272(7) 0.0547(10) -0.0025(6) -0.0045(8) -0.0009(7)
C20 0.0327(11) 0.0301(10) 0.0292(11) -0.0026(8) 0.0024(9) -0.0024(8)
C21 0.0332(12) 0.0377(11) 0.0393(13) -0.0089(9) 0.0012(10) 0.0031(9)
C22 0.0289(12) 0.0487(12) 0.0419(13) -0.0044(10) -0.0022(10) -0.0030(9)
C23 0.0435(13) 0.0384(11) 0.0320(12) -0.0012(9) -0.0021(10) -0.0096(9)
C24 0.0396(12) 0.0355(11) 0.0424(13) -0.0121(9) -0.0047(10) 0.0002(9)
C25 0.0325(12) 0.0369(11) 0.0397(13) -0.0090(9) 0.0003(10) 0.0026(9)
C26 0.0512(15) 0.0511(13) 0.0472(15) -0.0052(11) -0.0086(12) -0.0161(11)
C27 0.0401(12) 0.0432(12) 0.0396(13) -0.0082(9) -0.0080(10) -0.0102(10)
C28 0.0323(11) 0.0370(10) 0.0278(11) -0.0020(8) -0.0011(9) -0.0036(8)
C29 0.0396(13) 0.0412(12) 0.0469(14) -0.0038(10) 0.0013(11) -0.0087(10)
C30 0.0713(19) 0.0387(13) 0.0651(18) -0.0032(11) -0.0067(15) -0.0148(13)
C31 0.088(2) 0.0371(13) 0.0605(18) -0.0053(12) 0.0026(16) 0.0042(14)
C32 0.0554(17) 0.0597(16) 0.0560(17) 0.0014(13) 0.0172(14) 0.0200(13)
C33 0.0352(12) 0.0529(14) 0.0474(15) 0.0084(11) 0.0012(11) -0.0041(11)

loop_
_atom_type_symbol
_atom_type_description
_atom_type_scat_dispersion_real
_atom_type_scat_dispersion_imag
_atom_type_scat_source
C C 0.0033 0.0016 'International Tables Vol C Tables 4.2.6.8 and 6.1.1.4'
H H 0.0000 0.0000 'International Tables Vol C Tables 4.2.6.8 and 6.1.1.4'
N N 0.0061 0.0033 'International Tables Vol C Tables 4.2.6.8 and 6.1.1.4'
O O 0.0106 0.0060 'International Tables Vol C Tables 4.2.6.8 and 6.1.1.4'
S S 0.1246 0.1234 'International Tables Vol C Tables 4.2.6.8 and 6.1.1.4'

loop_
_geom_angle_atom_site_label_1
_geom_angle_atom_site_label_2
_geom_angle_atom_site_label_3
_geom_angle
_geom_angle_site_symmetry_1
_geom_angle_site_symmetry_3
_geom_angle_publ_flag
C2 N1 C27 120.03(18) . . ?
C2 N1 S17 118.28(15) . . ?
C27 N1 S17 120.67(13) . . ?
C3 C2 N1 178.6(2) . . ?
C2 C3 C4 176.8(2) . . ?
C5 C4 C3 178.6(2) . . ?
C4 C5 C6 179.1(2) . . ?
C7 C6 C5 178.9(2) . . ?
C6 C7 C8 179.6(3) . . ?
C13 C8 C9 119.3(2) . . ?
C13 C8 C7 121.3(2) . . ?
C9 C8 C7 119.4(2) . . ?
C10 C9 C8 120.3(2) . . ?
C11 C10 C9 118.6(2) . . ?
C12 C11 C10 122.6(2) . . ?
C12 C11 N14 119.3(2) . . ?
C10 C11 N14 118.2(2) . . ?
C11 C12 C13 118.6(2) . . ?
C12 C13 C8 120.6(2) . . ?
O15 N14 O16 124.1(2) . . ?
O15 N14 C11 118.3(2) . . ?
O16 N14 C11 117.6(2) . . ?
O18 S17 O19 121.43(9) . . ?
O18 S17 N1 103.92(9) . . ?
O19 S17 N1 106.06(9) . . ?
O18 S17 C20 110.77(9) . . ?
O19 S17 C20 107.97(9) . . ?
N1 S17 C20 105.39(9) . . ?
C21 C20 C25 121.04(19) . . ?
C21 C20 S17 118.73(14) . . ?
C25 C20 S17 120.22(16) . . ?
C20 C21 C22 119.12(18) . . ?
C21 C22 C23 121.2(2) . . ?
C24 C23 C22 118.22(19) . . ?
C24 C23 C26 120.93(19) . . ?
C22 C23 C26 120.9(2) . . ?
C25 C24 C23 121.84(18) . . ?
C24 C25 C20 118.6(2) . . ?
N1 C27 C28 113.84(16) . . ?
C33 C28 C29 118.92(19) . . ?
C33 C28 C27 120.41(19) . . ?
C29 C28 C27 120.66(18) . . ?
C30 C29 C28 120.6(2) . . ?
C31 C30 C29 120.2(2) . . ?
C30 C31 C32 120.6(2) . . ?
C31 C32 C33 119.5(2) . . ?
C28 C33 C32 120.2(2) . . ?

loop_
_geom_bond_atom_site_label_1
_geom_bond_atom_site_label_2
_geom_bond_distance
_geom_bond_site_symmetry_2
_geom_bond_publ_flag
N1 C2 1.340(3) . ?
N1 C27 1.495(3) . ?
N1 S17 1.6832(18) . ?
C2 C3 1.207(3) . ?
C3 C4 1.363(3) . ?
C4 C5 1.211(3) . ?
C5 C6 1.371(3) . ?
C6 C7 1.202(3) . ?
C7 C8 1.438(3) . ?
C8 C13 1.390(3) . ?
C8 C9 1.398(3) . ?
C9 C10 1.381(3) . ?
C10 C11 1.377(3) . ?
C11 C12 1.372(3) . ?
C11 N14 1.476(3) . ?
C12 C13 1.383(3) . ?
N14 O15 1.219(3) . ?
N14 O16 1.224(3) . ?
S17 O18 1.4241(15) . ?
S17 O19 1.4272(14) . ?
S17 C20 1.756(2) . ?
C20 C21 1.379(3) . ?
C20 C25 1.399(3) . ?
C21 C22 1.383(3) . ?
C22 C23 1.394(3) . ?
C23 C24 1.390(3) . ?
C23 C26 1.509(3) . ?
C24 C25 1.373(3) . ?
C27 C28 1.511(3) . ?
C28 C33 1.384(3) . ?
C28 C29 1.389(3) . ?
C29 C30 1.376(3) . ?
C30 C31 1.368(4) . ?
C31 C32 1.374(4) . ?
C32 C33 1.396(3) . ?

loop_
_geom_torsion_atom_site_label_1
_geom_torsion_atom_site_label_2
_geom_torsion_atom_site_label_3
_geom_torsion_atom_site_label_4
_geom_torsion
_geom_torsion_site_symmetry_1
_geom_torsion_site_symmetry_2
_geom_torsion_site_symmetry_3
_geom_torsion_site_symmetry_4
_geom_torsion_publ_flag
C27 N1 C2 C3 -2(10) . . . . ?
S17 N1 C2 C3 167(10) . . . . ?
N1 C2 C3 C4 73(11) . . . . ?
C2 C3 C4 C5 -17(14) . . . . ?
C3 C4 C5 C6 46(24) . . . . ?
C4 C5 C6 C7 -76(23) . . . . ?
C5 C6 C7 C8 -71(40) . . . . ?
C6 C7 C8 C13 109(35) . . . . ?
C6 C7 C8 C9 -72(35) . . . . ?
C13 C8 C9 C10 0.3(3) . . . . ?
C7 C8 C9 C10 -179.3(2) . . . . ?
C8 C9 C10 C11 -0.5(4) . . . . ?
C9 C10 C11 C12 0.8(4) . . . . ?
C9 C10 C11 N14 180.0(2) . . . . ?
C10 C11 C12 C13 -1.0(3) . . . . ?
N14 C11 C12 C13 179.90(19) . . . . ?
C11 C12 C13 C8 0.8(3) . . . . ?
C9 C8 C13 C12 -0.5(3) . . . . ?
C7 C8 C13 C12 179.1(2) . . . . ?
C12 C11 N14 O15 7.7(3) . . . . ?
C10 C11 N14 O15 -171.5(2) . . . . ?
C12 C11 N14 O16 -172.2(2) . . . . ?
C10 C11 N14 O16 8.7(3) . . . . ?
C2 N1 S17 O18 177.27(14) . . . . ?
C27 N1 S17 O18 -14.31(16) . . . . ?
C2 N1 S17 O19 48.19(16) . . . . ?
C27 N1 S17 O19 -143.39(14) . . . . ?
C2 N1 S17 C20 -66.17(15) . . . . ?
C27 N1 S17 C20 102.26(15) . . . . ?
O18 S17 C20 C21 -160.51(16) . . . . ?
O19 S17 C20 C21 -25.32(19) . . . . ?
N1 S17 C20 C21 87.70(18) . . . . ?
O18 S17 C20 C25 21.0(2) . . . . ?
O19 S17 C20 C25 156.17(16) . . . . ?
N1 S17 C20 C25 -90.81(17) . . . . ?
C25 C20 C21 C22 0.2(3) . . . . ?
S17 C20 C21 C22 -178.32(16) . . . . ?
C20 C21 C22 C23 -0.7(3) . . . . ?
C21 C22 C23 C24 0.9(3) . . . . ?
C21 C22 C23 C26 -178.5(2) . . . . ?
C22 C23 C24 C25 -0.7(3) . . . . ?
C26 C23 C24 C25 178.8(2) . . . . ?
C23 C24 C25 C20 0.1(3) . . . . ?
C21 C20 C25 C24 0.1(3) . . . . ?
S17 C20 C25 C24 178.59(16) . . . . ?
C2 N1 C27 C28 100.7(2) . . . . ?
S17 N1 C27 C28 -67.5(2) . . . . ?
N1 C27 C28 C33 125.3(2) . . . . ?
N1 C27 C28 C29 -55.4(3) . . . . ?
C33 C28 C29 C30 -1.3(3) . . . . ?
C27 C28 C29 C30 179.3(2) . . . . ?
C28 C29 C30 C31 0.6(4) . . . . ?
C29 C30 C31 C32 0.6(4) . . . . ?
C30 C31 C32 C33 -1.1(4) . . . . ?
C29 C28 C33 C32 0.9(3) . . . . ?
C27 C28 C33 C32 -179.8(2) . . . . ?
C31 C32 C33 C28 0.3(4) . . . . ?
